data_4061310
loop_
_publ_author_name
'Li, Tianshu'
'Churlaud, Rapha\"el'
'Lough, Alan J.'
'Abdur-Rashid, Kamaluddin'
'Morris, Robert H.'

_publ_section_title
;
 Dihydridoamine and Hydridoamido Complexes of Ruthenium(II) with a Tetradentate
 P--N--N--P Donor Ligand
;
_journal_coden_ASTM ORGND7
_journal_issue 26
_journal_name_full Organometallics
_journal_page_first 6239
_journal_page_last 6247
_journal_paper_doi 10.1021/om049565k
_journal_volume 23
_journal_year 2004
_chemical_formula_moiety 'C44 H46 N2 P2 Ru, C4 H8 O'
_chemical_formula_sum 'C48 H54 N2 O P2 Ru'
_chemical_formula_weight 837.94
_space_group_IT_number 14
_symmetry_cell_setting monoclinic
_symmetry_space_group_name_Hall '-P 2yn'
_symmetry_space_group_name_H-M 'P 1 21/n 1'
_cell_angle_alpha 90.00
_cell_angle_beta 94.899(6)
_cell_angle_gamma 90.00
_cell_formula_units_Z 4
_cell_length_a 9.3224(1)
_cell_length_b 12.9914(1)
_cell_length_c 33.9421(4)
_cell_measurement_temperature 150(1)
_cell_volume 4095.74(7)
_diffrn_ambient_temperature 150(2)
_exptl_crystal_density_diffrn 1.359
_cod_depositor_comments
;
The following automatic conversions were performed:
'_symmetry_cell_setting' value 'Monoclinic' changed to 'monoclinic'
according to '/home/saulius/struct/CIF-dictionaries/cif_core.dic'
dictionary named 'cif_core.dic' version 2.4.1 from 2010-06-29.

Automatic conversion script
Id: cif_fix_enum 1527 2010-12-29 10:47:43Z saulius 
;
_cod_original_sg_symbol_H-M 'P 21/n'
_cod_database_code 4061310

loop_
_symmetry_equiv_pos_as_xyz
'x, y, z'
'-x+1/2, y+1/2, -z+1/2'
'-x, -y, -z'
'x-1/2, -y-1/2, z-1/2'

loop_
_atom_site_label
_atom_site_type_symbol
_atom_site_fract_x
_atom_site_fract_y
_atom_site_fract_z
_atom_site_U_iso_or_equiv
_atom_site_adp_type
_atom_site_occupancy
_atom_site_symmetry_multiplicity
_atom_site_calc_flag
_atom_site_refinement_flags
_atom_site_disorder_assembly
_atom_site_disorder_group
Ru1 Ru 0.55673(2) 0.122192(15) 0.120051(5) 0.01876(7) Uani 1 1 d . . .
H1RU H 0.403(3) 0.0916(19) 0.1043(7) 0.032(7) Uiso 1 1 d . . .
P1 P 0.43873(7) 0.11290(5) 0.175048(17) 0.01803(14) Uani 1 1 d . . .
P2 P 0.51352(7) 0.28763(5) 0.106071(18) 0.01927(15) Uani 1 1 d . . .
N1 N 0.6179(2) -0.03831(17) 0.12484(6) 0.0214(5) Uani 1 1 d . . .
H1A H 0.556(3) -0.066(2) 0.1093(8) 0.025(8) Uiso 1 1 d . . .
N2 N 0.7076(2) 0.11792(16) 0.08153(6) 0.0234(5) Uani 1 1 d . . .
C1 C 0.7617(3) -0.0533(2) 0.10810(8) 0.0254(6) Uani 1 1 d . . .
C2 C 0.7570(3) 0.0146(2) 0.07002(7) 0.0262(6) Uani 1 1 d . . .
C3 C 0.8800(3) -0.0166(2) 0.13913(8) 0.0340(7) Uani 1 1 d . . .
H3A H 0.8807 -0.0603 0.1627 0.051 Uiso 1 1 calc R . .
H3B H 0.8612 0.0549 0.1464 0.051 Uiso 1 1 calc R . .
H3C H 0.9737 -0.0208 0.1282 0.051 Uiso 1 1 calc R . .
C4 C 0.7842(3) -0.1680(2) 0.09926(9) 0.0369(7) Uani 1 1 d . . .
H4A H 0.7867 -0.2074 0.1239 0.055 Uiso 1 1 calc R . .
H4B H 0.8754 -0.1770 0.0873 0.055 Uiso 1 1 calc R . .
H4C H 0.7047 -0.1927 0.0809 0.055 Uiso 1 1 calc R . .
C5 C 0.6516(3) -0.0295(2) 0.03686(8) 0.0357(7) Uani 1 1 d . . .
H5A H 0.6511 0.0147 0.0134 0.054 Uiso 1 1 calc R . .
H5B H 0.5546 -0.0323 0.0459 0.054 Uiso 1 1 calc R . .
H5C H 0.6822 -0.0991 0.0302 0.054 Uiso 1 1 calc R . .
C6 C 0.9083(3) 0.0193(2) 0.05481(9) 0.0361(7) Uani 1 1 d . . .
H6A H 0.9049 0.0617 0.0309 0.054 Uiso 1 1 calc R . .
H6B H 0.9398 -0.0505 0.0487 0.054 Uiso 1 1 calc R . .
H6C H 0.9762 0.0496 0.0752 0.054 Uiso 1 1 calc R . .
C7 C 0.6071(3) -0.0880(2) 0.16399(8) 0.0266(6) Uani 1 1 d . . .
H7A H 0.6578 -0.0449 0.1848 0.032 Uiso 1 1 calc R . .
H7B H 0.6556 -0.1558 0.1642 0.032 Uiso 1 1 calc R . .
C8 C 0.7151(3) 0.1954(2) 0.05002(7) 0.0293(7) Uani 1 1 d . . .
H8A H 0.6194 0.2016 0.0351 0.035 Uiso 1 1 calc R . .
H8B H 0.7844 0.1722 0.0314 0.035 Uiso 1 1 calc R . .
C11 C 0.3656(3) -0.01852(19) 0.18103(7) 0.0200(6) Uani 1 1 d . . .
C12 C 0.4532(3) -0.10265(19) 0.17322(7) 0.0239(6) Uani 1 1 d . . .
C13 C 0.3980(3) -0.2020(2) 0.17454(7) 0.0287(6) Uani 1 1 d . . .
H13A H 0.4572 -0.2588 0.1691 0.034 Uiso 1 1 calc R . .
C14 C 0.2577(3) -0.2193(2) 0.18370(7) 0.0293(7) Uani 1 1 d . . .
H14A H 0.2208 -0.2874 0.1841 0.035 Uiso 1 1 calc R . .
C15 C 0.1722(3) -0.1369(2) 0.19220(7) 0.0274(6) Uani 1 1 d . . .
H15A H 0.0767 -0.1483 0.1990 0.033 Uiso 1 1 calc R . .
C16 C 0.2257(3) -0.0376(2) 0.19079(7) 0.0237(6) Uani 1 1 d . . .
H16A H 0.1659 0.0187 0.1966 0.028 Uiso 1 1 calc R . .
C21 C 0.5439(3) 0.12589(19) 0.22377(7) 0.0203(5) Uani 1 1 d . . .
C22 C 0.6814(3) 0.1677(2) 0.22474(7) 0.0248(6) Uani 1 1 d . . .
H22A H 0.7168 0.1908 0.2009 0.030 Uiso 1 1 calc R . .
C23 C 0.7678(3) 0.1764(2) 0.25996(8) 0.0314(7) Uani 1 1 d . . .
H23A H 0.8606 0.2067 0.2601 0.038 Uiso 1 1 calc R . .
C25 C 0.5838(3) 0.0970(2) 0.29414(8) 0.0324(7) Uani 1 1 d . . .
H25A H 0.5502 0.0720 0.3180 0.039 Uiso 1 1 calc R . .
C24 C 0.7188(3) 0.1410(2) 0.29466(8) 0.0324(7) Uani 1 1 d . . .
H24A H 0.7776 0.1468 0.3188 0.039 Uiso 1 1 calc R . .
C26 C 0.4969(3) 0.0891(2) 0.25903(7) 0.0257(6) Uani 1 1 d . . .
H26A H 0.4045 0.0582 0.2590 0.031 Uiso 1 1 calc R . .
C31 C 0.2755(3) 0.18941(18) 0.18046(7) 0.0187(5) Uani 1 1 d . . .
C32 C 0.1676(3) 0.18806(19) 0.14937(7) 0.0229(6) Uani 1 1 d . . .
H32A H 0.1816 0.1492 0.1263 0.028 Uiso 1 1 calc R . .
C33 C 0.0408(3) 0.2420(2) 0.15143(8) 0.0267(6) Uani 1 1 d . . .
H33A H -0.0321 0.2391 0.1301 0.032 Uiso 1 1 calc R . .
C34 C 0.0198(3) 0.3005(2) 0.18462(8) 0.0290(6) Uani 1 1 d . . .
H34A H -0.0671 0.3380 0.1861 0.035 Uiso 1 1 calc R . .
C35 C 0.1264(3) 0.3038(2) 0.21562(8) 0.0271(6) Uani 1 1 d . . .
H35A H 0.1128 0.3441 0.2384 0.032 Uiso 1 1 calc R . .
C36 C 0.2529(3) 0.24861(19) 0.21358(7) 0.0225(6) Uani 1 1 d . . .
H36A H 0.3251 0.2512 0.2351 0.027 Uiso 1 1 calc R . .
C41 C 0.6777(3) 0.3532(2) 0.09234(7) 0.0238(6) Uani 1 1 d . . .
C42 C 0.7609(3) 0.2994(2) 0.06638(7) 0.0265(6) Uani 1 1 d . . .
C43 C 0.8874(3) 0.3442(2) 0.05572(9) 0.0366(7) Uani 1 1 d . . .
H43A H 0.9435 0.3086 0.0380 0.044 Uiso 1 1 calc R . .
C44 C 0.9338(3) 0.4389(3) 0.07019(9) 0.0394(8) Uani 1 1 d . . .
H44A H 1.0213 0.4675 0.0627 0.047 Uiso 1 1 calc R . .
C45 C 0.8527(3) 0.4918(2) 0.09557(8) 0.0379(8) Uani 1 1 d . . .
H45A H 0.8840 0.5569 0.1057 0.045 Uiso 1 1 calc R . .
C46 C 0.7252(3) 0.4494(2) 0.10614(8) 0.0309(7) Uani 1 1 d . . .
H46A H 0.6687 0.4868 0.1232 0.037 Uiso 1 1 calc R . .
C51 C 0.4528(3) 0.37847(19) 0.14274(7) 0.0210(5) Uani 1 1 d . . .
C52 C 0.5401(3) 0.3917(2) 0.17794(7) 0.0256(6) Uani 1 1 d . . .
H52A H 0.6273 0.3539 0.1821 0.031 Uiso 1 1 calc R . .
C53 C 0.5016(3) 0.4588(2) 0.20685(8) 0.0306(7) Uani 1 1 d . . .
H53A H 0.5627 0.4674 0.2305 0.037 Uiso 1 1 calc R . .
C54 C 0.3745(3) 0.5131(2) 0.20133(8) 0.0351(7) Uani 1 1 d . . .
H54A H 0.3483 0.5599 0.2210 0.042 Uiso 1 1 calc R . .
C55 C 0.2853(3) 0.4991(2) 0.16702(8) 0.0338(7) Uani 1 1 d . . .
H55A H 0.1966 0.5354 0.1635 0.041 Uiso 1 1 calc R . .
C56 C 0.3242(3) 0.43243(19) 0.13774(8) 0.0252(6) Uani 1 1 d . . .
H56A H 0.2624 0.4238 0.1142 0.030 Uiso 1 1 calc R . .
C61 C 0.3916(3) 0.31645(19) 0.06135(7) 0.0214(6) Uani 1 1 d . . .
C62 C 0.3976(3) 0.4097(2) 0.04097(8) 0.0284(6) Uani 1 1 d . . .
H62A H 0.4634 0.4615 0.0506 0.034 Uiso 1 1 calc R . .
C63 C 0.3080(3) 0.4273(2) 0.00676(8) 0.0326(7) Uani 1 1 d . . .
H63A H 0.3130 0.4908 -0.0069 0.039 Uiso 1 1 calc R . .
C64 C 0.2115(3) 0.3524(2) -0.00740(8) 0.0310(7) Uani 1 1 d . . .
H64A H 0.1500 0.3644 -0.0307 0.037 Uiso 1 1 calc R . .
C65 C 0.2049(3) 0.2604(2) 0.01248(7) 0.0276(6) Uani 1 1 d . . .
H65A H 0.1384 0.2090 0.0028 0.033 Uiso 1 1 calc R . .
C66 C 0.2944(3) 0.2421(2) 0.04648(7) 0.0248(6) Uani 1 1 d . . .
H66A H 0.2893 0.1780 0.0598 0.030 Uiso 1 1 calc R . .
O1S O 0.4065(2) -0.18832(17) 0.07817(7) 0.0514(6) Uani 1 1 d . . .
C1S C 0.2623(4) -0.1508(3) 0.07328(10) 0.0466(8) Uani 1 1 d . . .
H1SA H 0.2482 -0.1067 0.0495 0.056 Uiso 1 1 calc R . .
H1SB H 0.2400 -0.1099 0.0966 0.056 Uiso 1 1 calc R . .
C2S C 0.1676(4) -0.2445(3) 0.06891(12) 0.0610(10) Uani 1 1 d . . .
H2SA H 0.1213 -0.2578 0.0936 0.073 Uiso 1 1 calc R . .
H2SB H 0.0916 -0.2353 0.0470 0.073 Uiso 1 1 calc R . .
C3S C 0.2644(4) -0.3301(3) 0.06033(15) 0.0808(14) Uani 1 1 d . . .
H3SA H 0.2547 -0.3874 0.0791 0.097 Uiso 1 1 calc R . .
H3SC H 0.2404 -0.3561 0.0331 0.097 Uiso 1 1 calc R . .
C4S C 0.4090(4) -0.2899(3) 0.06438(13) 0.0684(11) Uani 1 1 d . . .
H4SA H 0.4700 -0.3327 0.0832 0.082 Uiso 1 1 calc R . .
H4SB H 0.4505 -0.2918 0.0385 0.082 Uiso 1 1 calc R . .

loop_
_atom_site_aniso_label
_atom_site_aniso_U_11
_atom_site_aniso_U_22
_atom_site_aniso_U_33
_atom_site_aniso_U_23
_atom_site_aniso_U_13
_atom_site_aniso_U_12
Ru1 0.02103(12) 0.01785(11) 0.01749(10) 0.00052(9) 0.00208(8) 0.00422(9)
P1 0.0193(3) 0.0175(3) 0.0172(3) 0.0000(3) 0.0006(2) 0.0002(3)
P2 0.0203(4) 0.0179(3) 0.0197(3) 0.0012(3) 0.0022(3) 0.0019(3)
N1 0.0190(12) 0.0220(12) 0.0225(11) -0.0005(9) -0.0021(9) 0.0052(10)
N2 0.0250(12) 0.0220(12) 0.0239(11) 0.0015(9) 0.0061(9) 0.0076(10)
C1 0.0187(14) 0.0233(14) 0.0346(15) 0.0002(12) 0.0034(11) 0.0077(12)
C2 0.0233(15) 0.0287(15) 0.0273(14) -0.0037(12) 0.0064(11) 0.0056(12)
C3 0.0249(16) 0.0365(17) 0.0394(16) 0.0091(14) -0.0039(13) 0.0024(14)
C4 0.0331(18) 0.0270(16) 0.0522(19) -0.0012(14) 0.0138(14) 0.0101(14)
C5 0.0384(18) 0.0400(18) 0.0288(15) -0.0080(13) 0.0031(13) 0.0018(15)
C6 0.0294(17) 0.0377(18) 0.0429(17) 0.0029(14) 0.0138(14) 0.0109(14)
C7 0.0314(16) 0.0184(13) 0.0297(14) 0.0030(11) 0.0015(12) 0.0071(12)
C8 0.0313(16) 0.0336(16) 0.0244(14) 0.0055(12) 0.0098(12) 0.0108(13)
C11 0.0233(14) 0.0194(13) 0.0166(12) 0.0017(10) -0.0022(10) -0.0013(11)
C12 0.0282(15) 0.0224(14) 0.0207(13) 0.0040(11) -0.0007(11) 0.0026(12)
C13 0.0398(18) 0.0188(14) 0.0270(14) 0.0026(11) 0.0001(12) 0.0044(13)
C14 0.0371(18) 0.0198(14) 0.0297(15) 0.0061(12) -0.0043(12) -0.0061(13)
C15 0.0230(15) 0.0276(15) 0.0303(14) 0.0071(12) -0.0056(11) -0.0037(13)
C16 0.0242(15) 0.0221(14) 0.0238(13) 0.0041(11) -0.0024(11) 0.0018(12)
C21 0.0217(14) 0.0176(13) 0.0213(12) -0.0007(11) -0.0007(10) 0.0018(12)
C22 0.0253(15) 0.0250(14) 0.0239(13) 0.0044(11) 0.0004(11) -0.0018(12)
C23 0.0212(15) 0.0339(17) 0.0373(16) 0.0026(13) -0.0072(12) -0.0063(13)
C25 0.0349(17) 0.0432(18) 0.0192(13) 0.0022(12) 0.0016(12) -0.0003(14)
C24 0.0356(17) 0.0344(17) 0.0252(14) -0.0014(12) -0.0091(12) 0.0016(14)
C26 0.0217(15) 0.0307(15) 0.0248(14) 0.0014(11) 0.0018(11) -0.0019(12)
C31 0.0183(14) 0.0154(13) 0.0223(13) 0.0029(10) 0.0015(10) -0.0023(11)
C32 0.0250(15) 0.0209(14) 0.0228(13) 0.0016(11) 0.0019(11) -0.0014(12)
C33 0.0223(15) 0.0284(15) 0.0284(14) 0.0053(12) -0.0034(11) 0.0002(12)
C34 0.0217(15) 0.0259(15) 0.0400(16) 0.0049(13) 0.0062(12) 0.0046(12)
C35 0.0267(16) 0.0242(15) 0.0309(15) -0.0039(12) 0.0059(12) 0.0039(12)
C36 0.0239(15) 0.0207(14) 0.0228(13) -0.0002(11) 0.0016(11) 0.0004(12)
C41 0.0218(14) 0.0273(15) 0.0218(13) 0.0077(11) -0.0009(11) 0.0013(12)
C42 0.0243(15) 0.0308(16) 0.0247(14) 0.0123(12) 0.0040(11) 0.0068(13)
C43 0.0278(17) 0.0449(19) 0.0378(17) 0.0180(14) 0.0080(13) 0.0082(15)
C44 0.0225(16) 0.055(2) 0.0407(18) 0.0228(16) 0.0002(13) -0.0076(15)
C45 0.0392(19) 0.0406(18) 0.0320(16) 0.0125(14) -0.0081(14) -0.0168(16)
C46 0.0364(17) 0.0321(16) 0.0236(14) 0.0054(12) -0.0006(12) -0.0074(14)
C51 0.0246(14) 0.0158(13) 0.0230(12) 0.0025(11) 0.0047(10) -0.0033(12)
C52 0.0273(15) 0.0231(14) 0.0265(14) 0.0024(11) 0.0031(11) 0.0006(12)
C53 0.0402(18) 0.0253(15) 0.0268(14) -0.0024(12) 0.0060(13) -0.0087(14)
C54 0.048(2) 0.0227(15) 0.0366(16) -0.0088(13) 0.0160(15) -0.0018(15)
C55 0.0359(18) 0.0247(15) 0.0422(17) -0.0030(13) 0.0109(14) 0.0064(14)
C56 0.0271(15) 0.0215(14) 0.0271(14) -0.0003(11) 0.0037(11) 0.0020(12)
C61 0.0227(14) 0.0215(14) 0.0204(13) 0.0019(11) 0.0037(10) 0.0068(12)
C62 0.0246(15) 0.0285(15) 0.0317(15) 0.0040(12) 0.0005(12) 0.0018(12)
C63 0.0366(18) 0.0311(16) 0.0300(15) 0.0095(13) 0.0017(13) 0.0064(14)
C64 0.0317(16) 0.0407(18) 0.0201(13) 0.0034(12) -0.0013(12) 0.0117(14)
C65 0.0274(15) 0.0300(16) 0.0250(14) -0.0056(12) -0.0001(11) 0.0050(13)
C66 0.0273(15) 0.0244(14) 0.0230(13) 0.0015(11) 0.0041(11) 0.0054(12)
O1S 0.0355(14) 0.0484(14) 0.0709(16) -0.0181(12) 0.0077(11) -0.0037(11)
C1S 0.045(2) 0.044(2) 0.050(2) -0.0059(16) -0.0032(16) 0.0063(17)
C2S 0.034(2) 0.071(3) 0.079(3) -0.021(2) 0.0036(18) -0.004(2)
C3S 0.058(3) 0.041(2) 0.140(4) -0.009(2) -0.015(3) 0.000(2)
C4S 0.048(2) 0.061(3) 0.097(3) -0.027(2) 0.008(2) 0.005(2)

loop_
_geom_bond_atom_site_label_1
_geom_bond_atom_site_label_2
_geom_bond_distance
_geom_bond_site_symmetry_2
_geom_bond_publ_flag
Ru1 H1RU 1.54(3) . ?
Ru1 N2 2.001(2) . ?
Ru1 N1 2.164(2) . ?
Ru1 P2 2.2303(7) . ?
Ru1 P1 2.2495(7) . ?
P1 C31 1.840(3) . ?
P1 C11 1.856(3) . ?
P1 C21 1.857(2) . ?
P2 C51 1.839(3) . ?
P2 C41 1.846(3) . ?
P2 C61 1.855(2) . ?
N1 C7 1.488(3) . ?
N1 C1 1.513(3) . ?
N2 C8 1.475(3) . ?
N2 C2 1.482(3) . ?
C1 C3 1.534(4) . ?
C1 C4 1.538(4) . ?
C1 C2 1.562(4) . ?
C2 C5 1.540(4) . ?
C2 C6 1.544(4) . ?
C7 C12 1.507(4) . ?
C8 C42 1.509(4) . ?
C11 C16 1.395(4) . ?
C11 C12 1.403(4) . ?
C12 C13 1.391(4) . ?
C13 C14 1.388(4) . ?
C14 C15 1.379(4) . ?
C15 C16 1.386(4) . ?
C21 C22 1.389(3) . ?
C21 C26 1.394(3) . ?
C22 C23 1.388(3) . ?
C23 C24 1.378(4) . ?
C25 C24 1.381(4) . ?
C25 C26 1.386(3) . ?
C31 C36 1.393(3) . ?
C31 C32 1.394(3) . ?
C32 C33 1.382(4) . ?
C33 C34 1.386(4) . ?
C34 C35 1.385(4) . ?
C35 C36 1.387(4) . ?
C41 C46 1.393(4) . ?
C41 C42 1.408(4) . ?
C42 C43 1.391(4) . ?
C43 C44 1.381(4) . ?
C44 C45 1.377(4) . ?
C45 C46 1.386(4) . ?
C51 C56 1.387(4) . ?
C51 C52 1.397(3) . ?
C52 C53 1.382(4) . ?
C53 C54 1.378(4) . ?
C54 C55 1.384(4) . ?
C55 C56 1.390(4) . ?
C61 C66 1.390(4) . ?
C61 C62 1.398(4) . ?
C62 C63 1.390(4) . ?
C63 C64 1.383(4) . ?
C64 C65 1.376(4) . ?
C65 C66 1.386(3) . ?
O1S C4S 1.401(4) . ?
O1S C1S 1.426(4) . ?
C1S C2S 1.504(5) . ?
C2S C3S 1.477(5) . ?
C3S C4S 1.441(5) . ?
